data_7708884
loop_
_publ_author_name
'Dong, Yubao'
'Zhu, Li'
'Yin, Bing'
'Zhu, Xinrui'
'Li, Dongfeng'

_publ_section_title
;
 Regulating the magnetic properties of seven-coordinated Dy(III)
 single-ion magnets through the effect of positional isomers on axial
 crystal-field.
;
_journal_name_full 'Dalton transactions (Cambridge, England : 2003)'
_journal_paper_doi 10.1039/d1dt02925h
_journal_year 2021
_chemical_formula_moiety 'C30 H32 Br Dy N4 O4'
_chemical_formula_sum 'C30 H32 Br Dy N4 O4'
_chemical_formula_weight 755.00
_space_group_crystal_system orthorhombic
_space_group_IT_number 60
_space_group_name_Hall '-P 2n 2ab'
_space_group_name_H-M_alt 'P b c n'
_atom_sites_solution_hydrogens geom
_atom_sites_solution_primary dual
_audit_creation_date 2020-11-18
_audit_creation_method
;
Olex2 1.3-alpha
(compiled 2019.04.09 svn.r3586 for OlexSys, GUI svn.r5731)
;
_audit_update_record
;
2021-03-19 deposited with the CCDC.	2021-11-01 downloaded from the CCDC.
;
_cell_angle_alpha 90
_cell_angle_beta 90
_cell_angle_gamma 90
_cell_formula_units_Z 4
_cell_length_a 8.6618(8)
_cell_length_b 17.2729(16)
_cell_length_c 19.7054(18)
_cell_measurement_reflns_used 9961
_cell_measurement_temperature 296.15
_cell_measurement_theta_max 26.41
_cell_measurement_theta_min 2.57
_cell_volume 2948.2(5)
_computing_cell_refinement 'SAINT v7.68A (Bruker, 2009)'
_computing_data_reduction 'SAINT v7.68A (Bruker, 2009)'
_computing_molecular_graphics 'Olex2 (Dolomanov et al., 2009)'
_computing_publication_material 'Olex2 (Dolomanov et al., 2009)'
_computing_structure_refinement 'ShelXL (Sheldrick, 2015)'
_computing_structure_solution 'ShelXT (Sheldrick, 2015)'
_diffrn_ambient_temperature 296.15
_diffrn_measured_fraction_theta_full 0.998
_diffrn_measured_fraction_theta_max 0.998
_diffrn_measurement_device_type 'Bruker APEX-II CCD'
_diffrn_measurement_method '\f and \w scans'
_diffrn_radiation_monochromator graphite
_diffrn_radiation_type MoK\a
_diffrn_radiation_wavelength 0.71073
_diffrn_reflns_av_R_equivalents 0.0330
_diffrn_reflns_av_unetI/netI 0.0137
_diffrn_reflns_Laue_measured_fraction_full 0.998
_diffrn_reflns_Laue_measured_fraction_max 0.998
_diffrn_reflns_limit_h_max 10
_diffrn_reflns_limit_h_min -10
_diffrn_reflns_limit_k_max 21
_diffrn_reflns_limit_k_min -21
_diffrn_reflns_limit_l_max 24
_diffrn_reflns_limit_l_min -24
_diffrn_reflns_number 43412
_diffrn_reflns_point_group_measured_fraction_full 0.998
_diffrn_reflns_point_group_measured_fraction_max 0.998
_diffrn_reflns_theta_full 25.242
_diffrn_reflns_theta_max 26.420
_diffrn_reflns_theta_min 2.067
_diffrn_standards_number 0
_exptl_absorpt_coefficient_mu 3.931
_exptl_absorpt_correction_T_max 0.7454
_exptl_absorpt_correction_T_min 0.4828
_exptl_absorpt_correction_type multi-scan
_exptl_absorpt_process_details
;
SADABS-2008/1 (Bruker,2008) was used for absorption correction.
wR2(int) was 0.0904 before and 0.0438 after correction.
The Ratio of minimum to maximum transmission is 0.6477.
The \l/2 correction factor is 0.0015.
;
_exptl_crystal_colour 'clear light colourless'
_exptl_crystal_colour_lustre clear
_exptl_crystal_colour_modifier light
_exptl_crystal_colour_primary colourless
_exptl_crystal_density_diffrn 1.701
_exptl_crystal_description block
_exptl_crystal_F_000 1492
_exptl_crystal_size_max 0.3
_exptl_crystal_size_mid 0.12
_exptl_crystal_size_min 0.1
_refine_diff_density_max 0.701
_refine_diff_density_min -1.110
_refine_diff_density_rms 0.078
_refine_ls_extinction_method none
_refine_ls_goodness_of_fit_ref 1.174
_refine_ls_hydrogen_treatment constr
_refine_ls_matrix_type full
_refine_ls_number_parameters 183
_refine_ls_number_reflns 3028
_refine_ls_number_restraints 0
_refine_ls_restrained_S_all 1.174
_refine_ls_R_factor_all 0.0417
_refine_ls_R_factor_gt 0.0292
_refine_ls_shift/su_max 0.000
_refine_ls_shift/su_mean 0.000
_refine_ls_structure_factor_coef Fsqd
_refine_ls_weighting_details 'w=1/[\s^2^(Fo^2^)+(0.0137P)^2^+7.0361P] where P=(Fo^2^+2Fc^2^)/3'
_refine_ls_weighting_scheme calc
_refine_ls_wR_factor_gt 0.0583
_refine_ls_wR_factor_ref 0.0650
_reflns_Friedel_coverage 0.000
_reflns_number_gt 2359
_reflns_number_total 3028
_reflns_threshold_expression 'I > 2\s(I)'
_cod_data_source_file d1dt02925h2.cif
_cod_data_source_block t_CCDC2
_cod_database_code 7708884
_shelx_shelxl_version_number 2018/3
_shelx_space_group_comment
;
The symmetry employed for this shelxl refinement is uniquely defined
by the following loop, which should always be used as a source of
symmetry information in preference to the above space-group names.
They are only intended as comments.
;
_shelx_estimated_absorpt_t_max 0.695
_shelx_estimated_absorpt_t_min 0.385
_olex2_refinement_description
;
1. Fixed Uiso
 At 1.2 times of:
  All C(H) groups, All C(H,H) groups
 At 1.5 times of:
  All C(H,H,H) groups
2.a Secondary CH2 refined with riding coordinates:
 C8(H8A,H8B), C6(H6A,H6B), C7(H7A,H7B)
2.b Aromatic/amide H refined with riding coordinates:
 C4(H4), C10(H10), C13(H13), C3(H3), C12(H12), C1(H1), C2(H2)
2.c Idealised Me refined as rotating group:
 C15(H15A,H15B,H15C)
;
_olex2_submission_special_instructions 'No special instructions were received'

loop_
_space_group_symop_operation_xyz
'x, y, z'
'-x+1/2, -y+1/2, z+1/2'
'-x, y, -z+1/2'
'x+1/2, -y+1/2, -z'
'-x, -y, -z'
'x-1/2, y-1/2, -z-1/2'
'x, -y, z-1/2'
'-x-1/2, y-1/2, z'

loop_
_atom_site_label
_atom_site_type_symbol
_atom_site_fract_x
_atom_site_fract_y
_atom_site_fract_z
_atom_site_U_iso_or_equiv
_atom_site_adp_type
_atom_site_occupancy
_atom_site_site_symmetry_order
_atom_site_calc_flag
_atom_site_refinement_flags_posn
_atom_site_refinement_flags_adp
_atom_site_refinement_flags_occupancy
_atom_site_disorder_assembly
_atom_site_disorder_group
Dy1 Dy 0.000000 0.28132(2) 0.250000 0.03569(8) Uani 1 2 d S T P . .
Br1 Br 0.000000 0.11790(3) 0.250000 0.05863(17) Uani 1 2 d S T P . .
O1 O 0.1081(3) 0.30482(15) 0.34632(14) 0.0462(7) Uani 1 1 d . . . . .
N2 N 0.1593(4) 0.40323(16) 0.22385(16) 0.0355(7) Uani 1 1 d . . . . .
N1 N 0.2528(4) 0.25685(19) 0.18261(18) 0.0477(8) Uani 1 1 d . . . . .
O2 O 0.3064(6) 0.5662(2) 0.48258(19) 0.0913(14) Uani 1 1 d . . . . .
C9 C 0.2454(5) 0.4231(2) 0.3458(2) 0.0400(9) Uani 1 1 d . . . . .
C5 C 0.3144(5) 0.3179(2) 0.15056(19) 0.0405(9) Uani 1 1 d . . . . .
C14 C 0.1605(5) 0.3670(2) 0.3797(2) 0.0438(9) Uani 1 1 d . . . . .
C8 C 0.2901(5) 0.4110(2) 0.2732(2) 0.0401(9) Uani 1 1 d . . . . .
H8A H 0.352997 0.364651 0.270476 0.048 Uiso 1 1 calc R . . . .
H8B H 0.354015 0.454237 0.259097 0.048 Uiso 1 1 calc R . . . .
C4 C 0.4498(5) 0.3135(3) 0.1144(2) 0.0483(10) Uani 1 1 d . . . . .
H4 H 0.489162 0.357126 0.092811 0.058 Uiso 1 1 calc R . . . .
C6 C 0.2270(5) 0.3925(2) 0.1557(2) 0.0414(9) Uani 1 1 d . . . . .
H6A H 0.295977 0.435249 0.145871 0.050 Uiso 1 1 calc R . . . .
H6B H 0.145167 0.392899 0.122073 0.050 Uiso 1 1 calc R . . . .
C7 C 0.0631(5) 0.4746(2) 0.2233(2) 0.0423(9) Uani 1 1 d . . . . .
H7A H 0.016063 0.480166 0.178868 0.051 Uiso 1 1 calc R . . . .
H7B H 0.129412 0.519108 0.230575 0.051 Uiso 1 1 calc R . . . .
C10 C 0.2962(5) 0.4900(2) 0.3792(2) 0.0478(10) Uani 1 1 d . . . . .
H10 H 0.352620 0.527006 0.355541 0.057 Uiso 1 1 calc R . . . .
C11 C 0.2634(6) 0.5011(3) 0.4466(2) 0.0599(12) Uani 1 1 d . . . . .
C13 C 0.1312(6) 0.3790(3) 0.4485(2) 0.0570(12) Uani 1 1 d . . . . .
H13 H 0.076664 0.341786 0.472780 0.068 Uiso 1 1 calc R . . . .
C3 C 0.5267(6) 0.2437(3) 0.1106(3) 0.0603(13) Uani 1 1 d . . . . .
H3 H 0.618542 0.239526 0.086429 0.072 Uiso 1 1 calc R . . . .
C12 C 0.1815(7) 0.4451(3) 0.4815(3) 0.0684(14) Uani 1 1 d . . . . .
H12 H 0.160068 0.451887 0.527394 0.082 Uiso 1 1 calc R . . . .
C1 C 0.3301(6) 0.1898(3) 0.1777(3) 0.0620(13) Uani 1 1 d . . . . .
H1 H 0.289092 0.146626 0.199312 0.074 Uiso 1 1 calc R . . . .
C2 C 0.4658(6) 0.1811(3) 0.1429(3) 0.0688(15) Uani 1 1 d . . . . .
H2 H 0.515294 0.133351 0.141305 0.083 Uiso 1 1 calc R . . . .
C15 C 0.3947(9) 0.6220(3) 0.4474(3) 0.104(3) Uani 1 1 d . . . . .
H15A H 0.341094 0.637261 0.406883 0.155 Uiso 1 1 calc GR . . . .
H15B H 0.493018 0.600268 0.435483 0.155 Uiso 1 1 calc GR . . . .
H15C H 0.409982 0.666467 0.475852 0.155 Uiso 1 1 calc GR . . . .

loop_
_atom_site_aniso_label
_atom_site_aniso_U_11
_atom_site_aniso_U_22
_atom_site_aniso_U_33
_atom_site_aniso_U_23
_atom_site_aniso_U_13
_atom_site_aniso_U_12
Dy1 0.03858(14) 0.02226(11) 0.04624(14) 0.000 -0.00158(13) 0.000
Br1 0.0639(4) 0.0259(2) 0.0861(5) 0.000 0.0058(4) 0.000
O1 0.0477(17) 0.0396(14) 0.0514(16) 0.0045(12) -0.0066(14) -0.0063(13)
N2 0.0378(18) 0.0290(15) 0.0397(16) 0.0006(13) -0.0022(14) 0.0002(13)
N1 0.048(2) 0.0349(16) 0.060(2) 0.0034(16) 0.0054(18) 0.0019(15)
O2 0.135(4) 0.079(3) 0.059(2) -0.031(2) -0.004(2) -0.028(3)
C9 0.036(2) 0.041(2) 0.044(2) -0.0010(17) -0.0045(18) 0.0001(17)
C5 0.045(2) 0.039(2) 0.038(2) -0.0057(17) -0.0032(18) -0.0047(17)
C14 0.040(2) 0.043(2) 0.048(2) 0.0031(18) -0.0082(19) 0.0014(18)
C8 0.034(2) 0.0366(19) 0.049(2) -0.0024(16) -0.0022(17) -0.0019(16)
C4 0.050(3) 0.048(2) 0.047(2) -0.0054(19) 0.003(2) -0.0090(19)
C6 0.043(2) 0.037(2) 0.045(2) 0.0068(17) -0.0023(19) -0.0060(18)
C7 0.041(2) 0.0260(17) 0.060(2) 0.0022(16) -0.0015(19) -0.0008(16)
C10 0.048(2) 0.046(2) 0.049(2) -0.0047(19) -0.008(2) -0.0034(19)
C11 0.073(3) 0.057(3) 0.050(2) -0.010(2) -0.009(2) -0.007(3)
C13 0.058(3) 0.060(3) 0.052(3) 0.008(2) -0.002(2) -0.006(2)
C3 0.053(3) 0.059(3) 0.069(3) -0.013(2) 0.014(2) -0.004(2)
C12 0.088(4) 0.073(3) 0.044(3) -0.006(2) -0.001(3) 0.001(3)
C1 0.056(3) 0.038(2) 0.091(4) 0.006(2) 0.020(3) 0.005(2)
C2 0.059(4) 0.050(3) 0.097(4) -0.004(3) 0.015(3) 0.011(2)
C15 0.170(7) 0.068(4) 0.072(4) -0.015(3) -0.031(4) -0.041(4)

loop_
_atom_type_symbol
_atom_type_description
_atom_type_scat_dispersion_real
_atom_type_scat_dispersion_imag
_atom_type_scat_source
C C 0.0033 0.0016 'International Tables Vol C Tables 4.2.6.8 and 6.1.1.4'
H H 0.0000 0.0000 'International Tables Vol C Tables 4.2.6.8 and 6.1.1.4'
Br Br -0.2901 2.4595 'International Tables Vol C Tables 4.2.6.8 and 6.1.1.4'
Dy Dy -0.1892 4.4098 'International Tables Vol C Tables 4.2.6.8 and 6.1.1.4'
N N 0.0061 0.0033 'International Tables Vol C Tables 4.2.6.8 and 6.1.1.4'
O O 0.0106 0.0060 'International Tables Vol C Tables 4.2.6.8 and 6.1.1.4'

loop_
_geom_angle_atom_site_label_1
_geom_angle_atom_site_label_2
_geom_angle_atom_site_label_3
_geom_angle
_geom_angle_site_symmetry_1
_geom_angle_site_symmetry_3
_geom_angle_publ_flag
O1 Dy1 Br1 100.86(7) . . ?
O1 Dy1 Br1 100.86(7) 3 . ?
O1 Dy1 O1 158.29(14) . 3 ?
O1 Dy1 N2 84.39(10) . 3 ?
O1 Dy1 N2 77.82(10) . . ?
O1 Dy1 N2 84.39(10) 3 . ?
O1 Dy1 N2 77.82(10) 3 3 ?
O1 Dy1 N1 86.93(11) 3 . ?
O1 Dy1 N1 96.60(11) . . ?
O1 Dy1 N1 86.93(11) . 3 ?
O1 Dy1 N1 96.60(11) 3 3 ?
N2 Dy1 Br1 145.03(7) . . ?
N2 Dy1 Br1 145.03(7) 3 . ?
N2 Dy1 N2 69.94(14) . 3 ?
N2 Dy1 N1 133.55(10) 3 . ?
N2 Dy1 N1 65.04(10) 3 3 ?
N2 Dy1 N1 133.55(10) . 3 ?
N2 Dy1 N1 65.04(10) . . ?
N1 Dy1 Br1 80.63(7) . . ?
N1 Dy1 Br1 80.63(7) 3 . ?
N1 Dy1 N1 161.25(14) 3 . ?
C14 O1 Dy1 137.0(2) . . ?
C8 N2 Dy1 110.4(2) . . ?
C6 N2 Dy1 107.0(2) . . ?
C6 N2 C8 107.5(3) . . ?
C6 N2 C7 108.6(3) . . ?
C7 N2 Dy1 112.3(2) . . ?
C7 N2 C8 110.7(3) . . ?
C5 N1 Dy1 116.7(3) . . ?
C5 N1 C1 116.5(4) . . ?
C1 N1 Dy1 126.8(3) . . ?
C11 O2 C15 116.8(4) . . ?
C14 C9 C8 119.9(4) . . ?
C14 C9 C10 121.1(4) . . ?
C10 C9 C8 118.9(4) . . ?
N1 C5 C4 122.7(4) . . ?
N1 C5 C6 116.4(4) . . ?
C4 C5 C6 121.0(4) . . ?
O1 C14 C9 120.3(4) . . ?
O1 C14 C13 122.3(4) . . ?
C9 C14 C13 117.4(4) . . ?
C9 C8 N2 115.9(3) . . ?
C5 C4 C3 119.3(4) . . ?
N2 C6 C5 111.7(3) . . ?
N2 C7 C7 113.4(3) . 3 ?
C11 C10 C9 120.4(4) . . ?
O2 C11 C12 117.0(4) . . ?
C10 C11 O2 123.7(5) . . ?
C10 C11 C12 119.3(4) . . ?
C12 C13 C14 121.5(5) . . ?
C2 C3 C4 118.8(4) . . ?
C11 C12 C13 120.3(4) . . ?
N1 C1 C2 124.1(4) . . ?
C3 C2 C1 118.6(5) . . ?

loop_
_geom_bond_atom_site_label_1
_geom_bond_atom_site_label_2
_geom_bond_distance
_geom_bond_site_symmetry_2
_geom_bond_publ_flag
Dy1 Br1 2.8228(6) . ?
Dy1 O1 2.155(3) 3 ?
Dy1 O1 2.155(3) . ?
Dy1 N2 2.570(3) . ?
Dy1 N2 2.570(3) 3 ?
Dy1 N1 2.595(4) . ?
Dy1 N1 2.595(4) 3 ?
O1 C14 1.338(5) . ?
N2 C8 1.500(5) . ?
N2 C6 1.477(5) . ?
N2 C7 1.488(4) . ?
N1 C5 1.341(5) . ?
N1 C1 1.341(5) . ?
O2 C11 1.381(5) . ?
O2 C15 1.413(7) . ?
C9 C14 1.388(6) . ?
C9 C8 1.496(5) . ?
C9 C10 1.400(5) . ?
C5 C4 1.374(6) . ?
C5 C6 1.497(5) . ?
C14 C13 1.396(6) . ?
C4 C3 1.380(7) . ?
C7 C7 1.518(8) 3 ?
C10 C11 1.373(6) . ?
C11 C12 1.382(7) . ?
C13 C12 1.384(7) . ?
C3 C2 1.361(7) . ?
C1 C2 1.369(6) . ?
